data_7111479
loop_
_publ_author_name
'Burford, Neil'
'Spinney, Heather A.'
'Ferguson, Michael J.'
'McDonald, Robert'

_publ_section_title
;
 Donor-rich and acceptor-rich pyridine-phosphadiazonium adducts:
 Diversifying the Lewis acceptor chemistry of phosphorus(iii)
;
_journal_issue 23
_journal_name_full 'Chemical Communications'
_journal_page_first 2696
_journal_page_last 2697
_journal_paper_doi 10.1039/b412267d
_journal_year 2004
_chemical_formula_moiety 'C46 H66 N4 P2, 2(C F3 O3 S), 1.5(C H2 Cl2)'
_chemical_formula_sum 'C49.5 H69 Cl3 F6 N4 O6 P2 S2'
_chemical_formula_weight 1162.50
_chemical_name_systematic
;
?
;
_space_group_IT_number 2
_symmetry_cell_setting triclinic
_symmetry_space_group_name_Hall '-P 1'
_symmetry_space_group_name_H-M 'P -1'
_atom_sites_solution_hydrogens geom
_atom_sites_solution_primary direct
_atom_sites_solution_secondary difmap
_audit_creation_method SHELXL-97
_cell_angle_alpha 110.8114(7)
_cell_angle_beta 91.4223(7)
_cell_angle_gamma 90.1012(7)
_cell_formula_units_Z 2
_cell_length_a 10.1616(4)
_cell_length_b 16.9451(6)
_cell_length_c 18.9324(7)
_cell_measurement_reflns_used 6137
_cell_measurement_temperature 193(2)
_cell_measurement_theta_max 26.369
_cell_measurement_theta_min 2.339
_cell_volume 3046.1(2)
_computing_cell_refinement 'Bruker SAINT (Bruker, 1997)'
_computing_data_collection 'Bruker SMART (Bruker, 1997)'
_computing_data_reduction 'Bruker SAINT (Bruker, 1997)'
_computing_molecular_graphics 'Bruker SHELXTL (Bruker, 1997)'
_computing_publication_material 'Bruker SHELXTL (Bruker, 1997)'
_computing_structure_refinement 'SHELXL-97 (Sheldrick, 1997)'
_computing_structure_solution 'DIRDIF-96 (Beurskens et al., 1996)'
_diffrn_detector_area_resol_mean 8.192
_diffrn_measured_fraction_theta_full 0.989
_diffrn_measured_fraction_theta_max 0.989
_diffrn_measurement_device_type 'Bruker PLATFORM diffractometer/SMART 1000 CCD area detector'
_diffrn_measurement_method '\w scans'
_diffrn_radiation_monochromator graphite
_diffrn_radiation_source 'fine-focus sealed tube'
_diffrn_radiation_type MoK\a
_diffrn_radiation_wavelength 0.71073
_diffrn_reflns_av_R_equivalents 0.0123
_diffrn_reflns_av_sigmaI/netI 0.0226
_diffrn_reflns_limit_h_max 12
_diffrn_reflns_limit_h_min -12
_diffrn_reflns_limit_k_max 20
_diffrn_reflns_limit_k_min -12
_diffrn_reflns_limit_l_max 22
_diffrn_reflns_limit_l_min -22
_diffrn_reflns_number 14079
_diffrn_reflns_theta_full 25.00
_diffrn_reflns_theta_max 25.00
_diffrn_reflns_theta_min 2.00
_diffrn_standards_decay_% 0
_diffrn_standards_interval_time 0
_diffrn_standards_number 0
_exptl_absorpt_coefficient_mu 0.336
_exptl_absorpt_correction_T_max 0.8830
_exptl_absorpt_correction_T_min 0.8343
_exptl_absorpt_correction_type integration
_exptl_absorpt_process_details 'Bruker SHELXTL (Bruker, 1997)'
_exptl_crystal_colour red
_exptl_crystal_density_diffrn 1.267
_exptl_crystal_density_method 'not measured'
_exptl_crystal_description prism
_exptl_crystal_F_000 1218
_exptl_crystal_size_max 0.56
_exptl_crystal_size_mid 0.46
_exptl_crystal_size_min 0.38
_refine_diff_density_max 1.338
_refine_diff_density_min -0.846
_refine_diff_density_rms 0.058
_refine_ls_extinction_method none
_refine_ls_goodness_of_fit_ref 1.052
_refine_ls_hydrogen_treatment mixed
_refine_ls_matrix_type full
_refine_ls_number_parameters 635
_refine_ls_number_reflns 10613
_refine_ls_number_restraints 0
_refine_ls_restrained_S_all 1.052
_refine_ls_R_factor_all 0.0544
_refine_ls_R_factor_gt 0.0489
_refine_ls_shift/su_max 0.000
_refine_ls_shift/su_mean 0.000
_refine_ls_structure_factor_coef Fsqd
_refine_ls_weighting_details 'calc w=1/[\s^2^(Fo^2^)+(0.0779P)^2^+2.2060P] where P=(Fo^2^+2Fc^2^)/3'
_refine_ls_weighting_scheme calc
_refine_ls_wR_factor_gt 0.1364
_refine_ls_wR_factor_ref 0.1406
_reflns_number_gt 9229
_reflns_number_total 10613
_reflns_threshold_expression >2sigma(I)
_cod_data_source_file b412267dsup1.cif
_cod_data_source_block '[(Mes*NP)2(4,4'-BIPY)][OTf]2'
_cod_depositor_comments
;
The following automatic conversions were performed:

'_symmetry_cell_setting' value 'Triclinic' changed to 'triclinic'
according to /home/saulius/struct/CIF-dictionaries/cif_core.dic
dictionary named 'cif_core.dic' version 2.4.2 from 2011-04-26.

Automatic conversion script
Id: cif_fix_values 1891 2012-01-12 08:04:46Z andrius 
;
_cod_original_formula_sum 'C49.50 H69 Cl3 F6 N4 O6 P2 S2'
_cod_database_code 7111479

loop_
_symmetry_equiv_pos_as_xyz
'x, y, z'
'-x, -y, -z'

loop_
_atom_site_label
_atom_site_type_symbol
_atom_site_fract_x
_atom_site_fract_y
_atom_site_fract_z
_atom_site_U_iso_or_equiv
_atom_site_adp_type
_atom_site_occupancy
_atom_site_symmetry_multiplicity
_atom_site_calc_flag
_atom_site_refinement_flags
P1 P -0.13316(5) 0.55783(3) 0.19687(3) 0.02700(14) Uani 1 1 d .
P2 P 0.40629(5) -0.01705(3) -0.11806(3) 0.02424(13) Uani 1 1 d .
N3 N -0.03477(17) 0.45123(11) 0.15292(10) 0.0277(4) Uani 1 1 d .
N4 N 0.30827(17) 0.08348(11) -0.04869(10) 0.0280(4) Uani 1 1 d .
N1 N -0.04697(17) 0.61675(11) 0.25750(10) 0.0277(4) Uani 1 1 d .
N2 N 0.32993(17) -0.04558(11) -0.19106(10) 0.0256(4) Uani 1 1 d .
C37 C -0.0928(2) 0.38955(14) 0.09466(12) 0.0293(5) Uani 1 1 d .
H37 H -0.1799 0.3972 0.0791 0.035 Uiso 1 1 calc R
C38 C -0.0294(2) 0.31584(14) 0.05723(12) 0.0291(5) Uani 1 1 d .
H38 H -0.0722 0.2733 0.0159 0.035 Uiso 1 1 calc R
C39 C 0.0987(2) 0.30321(13) 0.07991(12) 0.0254(4) Uani 1 1 d .
C40 C 0.1556(2) 0.36772(14) 0.14158(12) 0.0293(5) Uani 1 1 d .
H40 H 0.2417 0.3614 0.1594 0.035 Uiso 1 1 calc R
C41 C 0.0870(2) 0.44026(14) 0.17647(13) 0.0302(5) Uani 1 1 d .
H41 H 0.1268 0.4838 0.2183 0.036 Uiso 1 1 calc R
C42 C 0.3673(2) 0.14262(15) 0.01013(13) 0.0350(5) Uani 1 1 d .
H42 H 0.4567 0.1353 0.0222 0.042 Uiso 1 1 calc R
C43 C 0.3027(2) 0.21400(15) 0.05392(13) 0.0355(5) Uani 1 1 d .
H43 H 0.3476 0.2555 0.0951 0.043 Uiso 1 1 calc R
C44 C 0.1710(2) 0.22497(13) 0.03735(12) 0.0256(4) Uani 1 1 d .
C45 C 0.1105(2) 0.16082(16) -0.02243(14) 0.0392(6) Uani 1 1 d .
H45 H 0.0199 0.1645 -0.0342 0.047 Uiso 1 1 calc R
C46 C 0.1814(2) 0.09210(16) -0.06453(14) 0.0394(6) Uani 1 1 d .
H46 H 0.1392 0.0495 -0.1061 0.047 Uiso 1 1 calc R
C1 C 0.0553(2) 0.65471(12) 0.30993(12) 0.0255(4) Uani 1 1 d .
C2 C 0.0550(2) 0.64750(13) 0.38214(12) 0.0278(4) Uani 1 1 d .
C3 C 0.1583(2) 0.68730(14) 0.43231(12) 0.0310(5) Uani 1 1 d .
H3 H 0.1610 0.6825 0.4808 0.037 Uiso 1 1 calc R
C4 C 0.2569(2) 0.73321(14) 0.41511(13) 0.0321(5) Uani 1 1 d .
C5 C 0.2517(2) 0.73941(14) 0.34383(12) 0.0309(5) Uani 1 1 d .
H5 H 0.3194 0.7704 0.3312 0.037 Uiso 1 1 calc R
C6 C 0.1525(2) 0.70265(13) 0.28991(12) 0.0272(4) Uani 1 1 d .
C7 C -0.0542(2) 0.60149(15) 0.40853(13) 0.0333(5) Uani 1 1 d .
C8 C -0.1889(2) 0.64128(17) 0.40428(15) 0.0409(6) Uani 1 1 d .
H8A H -0.2082 0.6372 0.3521 0.049 Uiso 1 1 calc R
H8B H -0.1868 0.7008 0.4374 0.049 Uiso 1 1 calc R
H8C H -0.2573 0.6112 0.4206 0.049 Uiso 1 1 calc R
C9 C -0.0572(3) 0.50608(16) 0.36231(15) 0.0415(6) Uani 1 1 d .
H9A H -0.0719 0.4971 0.3086 0.050 Uiso 1 1 calc R
H9B H -0.1287 0.4791 0.3796 0.050 Uiso 1 1 calc R
H9C H 0.0270 0.4813 0.3693 0.050 Uiso 1 1 calc R
C10 C -0.0310(3) 0.60969(18) 0.49137(14) 0.0463(6) Uani 1 1 d .
H10A H -0.1021 0.5806 0.5067 0.056 Uiso 1 1 calc R
H10B H -0.0294 0.6695 0.5236 0.056 Uiso 1 1 calc R
H10C H 0.0535 0.5842 0.4967 0.056 Uiso 1 1 calc R
C11 C 0.3700(2) 0.77681(16) 0.47121(13) 0.0390(6) Uani 1 1 d .
C12 C 0.3796(3) 0.87117(18) 0.47889(17) 0.0543(7) Uani 1 1 d .
H12A H 0.2967 0.8993 0.4979 0.065 Uiso 1 1 calc R
H12B H 0.3962 0.8748 0.4294 0.065 Uiso 1 1 calc R
H12C H 0.4519 0.8989 0.5143 0.065 Uiso 1 1 calc R
C13 C 0.3475(3) 0.7765(2) 0.55030(16) 0.0592(8) Uani 1 1 d .
H13A H 0.3406 0.7181 0.5485 0.071 Uiso 1 1 calc R
H13B H 0.2659 0.8063 0.5695 0.071 Uiso 1 1 calc R
H13C H 0.4216 0.8050 0.5839 0.071 Uiso 1 1 calc R
C14 C 0.4984(3) 0.7350(2) 0.44082(19) 0.0645(9) Uani 1 1 d .
H14A H 0.4943 0.6753 0.4352 0.077 Uiso 1 1 calc R
H14B H 0.5708 0.7630 0.4760 0.077 Uiso 1 1 calc R
H14C H 0.5134 0.7396 0.3915 0.077 Uiso 1 1 calc R
C15 C 0.1504(2) 0.71928(14) 0.21466(13) 0.0336(5) Uani 1 1 d .
C16 C 0.0254(3) 0.76834(17) 0.20926(16) 0.0460(6) Uani 1 1 d .
H16A H 0.0217 0.8202 0.2538 0.055 Uiso 1 1 calc R
H16B H -0.0525 0.7332 0.2070 0.055 Uiso 1 1 calc R
H16C H 0.0274 0.7828 0.1636 0.055 Uiso 1 1 calc R
C17 C 0.1585(3) 0.63791(17) 0.14497(13) 0.0436(6) Uani 1 1 d .
H17A H 0.2384 0.6073 0.1491 0.052 Uiso 1 1 calc R
H17B H 0.1613 0.6523 0.0992 0.052 Uiso 1 1 calc R
H17C H 0.0811 0.6022 0.1421 0.052 Uiso 1 1 calc R
C18 C 0.2682(3) 0.77400(18) 0.21022(15) 0.0473(6) Uani 1 1 d .
H18A H 0.3502 0.7449 0.2133 0.057 Uiso 1 1 calc R
H18B H 0.2663 0.8283 0.2523 0.057 Uiso 1 1 calc R
H18C H 0.2634 0.7837 0.1622 0.057 Uiso 1 1 calc R
C19 C 0.23199(19) -0.05772(13) -0.24805(11) 0.0237(4) Uani 1 1 d .
C20 C 0.1440(2) -0.12694(13) -0.26290(11) 0.0262(4) Uani 1 1 d .
C21 C 0.0371(2) -0.13156(13) -0.31193(12) 0.0279(4) Uani 1 1 d .
H21 H -0.0259 -0.1757 -0.3204 0.033 Uiso 1 1 calc R
C22 C 0.0186(2) -0.07481(14) -0.34876(12) 0.0281(4) Uani 1 1 d .
C23 C 0.1161(2) -0.01416(14) -0.33898(12) 0.0292(5) Uani 1 1 d .
H23 H 0.1082 0.0220 -0.3673 0.035 Uiso 1 1 calc R
C24 C 0.2248(2) -0.00320(13) -0.29005(12) 0.0261(4) Uani 1 1 d .
C25 C 0.1618(2) -0.19684(14) -0.22876(13) 0.0339(5) Uani 1 1 d .
C26 C 0.1332(3) -0.16338(18) -0.14401(14) 0.0456(6) Uani 1 1 d .
H26A H 0.1461 -0.2086 -0.1237 0.055 Uiso 1 1 calc R
H26B H 0.0420 -0.1440 -0.1367 0.055 Uiso 1 1 calc R
H26C H 0.1932 -0.1162 -0.1176 0.055 Uiso 1 1 calc R
C27 C 0.0659(3) -0.27115(17) -0.26524(18) 0.0554(8) Uani 1 1 d .
H27A H 0.0808 -0.3143 -0.2426 0.067 Uiso 1 1 calc R
H27B H 0.0806 -0.2955 -0.3197 0.067 Uiso 1 1 calc R
H27C H -0.0248 -0.2511 -0.2568 0.067 Uiso 1 1 calc R
C28 C 0.3009(3) -0.23411(18) -0.24392(18) 0.0527(7) Uani 1 1 d .
H28A H 0.3110 -0.2781 -0.2219 0.063 Uiso 1 1 calc R
H28B H 0.3666 -0.1893 -0.2209 0.063 Uiso 1 1 calc R
H28C H 0.3134 -0.2586 -0.2986 0.063 Uiso 1 1 calc R
C29 C -0.1004(2) -0.08004(15) -0.40179(13) 0.0346(5) Uani 1 1 d .
C30 C -0.2069(3) -0.14116(19) -0.39568(17) 0.0496(7) Uani 1 1 d .
H30A H -0.2804 -0.1428 -0.4307 0.060 Uiso 1 1 calc R
H30B H -0.2385 -0.1220 -0.3439 0.060 Uiso 1 1 calc R
H30C H -0.1699 -0.1978 -0.4086 0.060 Uiso 1 1 calc R
C31 C -0.1623(3) 0.00691(17) -0.38285(17) 0.0490(7) Uani 1 1 d .
H31A H -0.2373 0.0031 -0.4175 0.059 Uiso 1 1 calc R
H31B H -0.0967 0.0468 -0.3881 0.059 Uiso 1 1 calc R
H31C H -0.1926 0.0266 -0.3308 0.059 Uiso 1 1 calc R
C32 C -0.0527(3) -0.11108(18) -0.48344(14) 0.0474(6) Uani 1 1 d .
H32A H -0.1273 -0.1144 -0.5182 0.057 Uiso 1 1 calc R
H32B H -0.0138 -0.1671 -0.4956 0.057 Uiso 1 1 calc R
H32C H 0.0136 -0.0715 -0.4886 0.057 Uiso 1 1 calc R
C33 C 0.3318(2) 0.06330(14) -0.28613(13) 0.0316(5) Uani 1 1 d .
C34 C 0.4679(2) 0.02204(16) -0.30128(14) 0.0384(5) Uani 1 1 d .
H34A H 0.4884 -0.0040 -0.2637 0.046 Uiso 1 1 calc R
H34B H 0.5347 0.0651 -0.2978 0.046 Uiso 1 1 calc R
H34C H 0.4673 -0.0213 -0.3520 0.046 Uiso 1 1 calc R
C35 C 0.3335(2) 0.13684(14) -0.20954(13) 0.0355(5) Uani 1 1 d .
H35A H 0.3484 0.1148 -0.1687 0.043 Uiso 1 1 calc R
H35B H 0.2488 0.1658 -0.2029 0.043 Uiso 1 1 calc R
H35C H 0.4043 0.1767 -0.2083 0.043 Uiso 1 1 calc R
C36 C 0.3064(3) 0.10277(18) -0.34709(16) 0.0477(7) Uani 1 1 d .
H36A H 0.3058 0.0583 -0.3972 0.057 Uiso 1 1 calc R
H36B H 0.3762 0.1440 -0.3438 0.057 Uiso 1 1 calc R
H36C H 0.2211 0.1310 -0.3390 0.057 Uiso 1 1 calc R
S1 S 0.29636(5) -0.09172(4) 0.06788(3) 0.03094(14) Uani 1 1 d .
F1 F 0.2635(3) 0.06426(13) 0.15578(18) 0.1131(10) Uani 1 1 d .
F2 F 0.0958(2) 0.00665(16) 0.0858(2) 0.1094(9) Uani 1 1 d .
F3 F 0.1430(3) -0.02557(18) 0.18091(17) 0.1305(12) Uani 1 1 d .
O1 O 0.20974(17) -0.16353(12) 0.04618(11) 0.0457(4) Uani 1 1 d .
O2 O 0.40547(18) -0.09489(12) 0.11677(11) 0.0468(5) Uani 1 1 d .
O3 O 0.33325(18) -0.06254(13) 0.00853(10) 0.0485(5) Uani 1 1 d .
C47 C 0.1953(3) -0.0073(2) 0.1265(2) 0.0669(9) Uani 1 1 d .
S2 S -0.43089(6) 0.43771(4) 0.18208(3) 0.03430(15) Uani 1 1 d .
F4 F -0.5125(3) 0.53250(16) 0.31342(14) 0.1099(9) Uani 1 1 d .
F5 F -0.44609(19) 0.60188(11) 0.24658(14) 0.0769(6) Uani 1 1 d .
F6 F -0.63150(19) 0.53589(14) 0.2198(2) 0.1210(11) Uani 1 1 d .
O4 O -0.4240(2) 0.44942(15) 0.11107(12) 0.0642(6) Uani 1 1 d .
O5 O -0.51680(17) 0.37110(11) 0.18361(11) 0.0482(5) Uani 1 1 d .
O6 O -0.30392(17) 0.44077(12) 0.21833(11) 0.0467(4) Uani 1 1 d .
C48 C -0.5093(3) 0.53232(19) 0.2434(2) 0.0603(8) Uani 1 1 d .
Cl1S Cl 0.16055(9) 0.44516(7) -0.01509(5) 0.0735(3) Uani 1 1 d .
Cl2S Cl 0.3848(2) 0.33817(9) -0.07216(9) 0.1366(6) Uani 1 1 d .
C49S C 0.3347(3) 0.4363(2) -0.0156(2) 0.0641(8) Uiso 1 1 d .
H49A H 0.3728 0.4793 -0.0337 0.077 Uiso 1 1 calc R
H49B H 0.3684 0.4480 0.0367 0.077 Uiso 1 1 calc R

loop_
_atom_site_aniso_label
_atom_site_aniso_U_11
_atom_site_aniso_U_22
_atom_site_aniso_U_33
_atom_site_aniso_U_23
_atom_site_aniso_U_13
_atom_site_aniso_U_12
P1 0.0249(3) 0.0244(3) 0.0289(3) 0.0064(2) -0.0040(2) -0.0011(2)
P2 0.0215(3) 0.0263(3) 0.0239(3) 0.0079(2) -0.0027(2) -0.0002(2)
N3 0.0253(9) 0.0267(9) 0.0293(9) 0.0077(7) -0.0008(7) -0.0019(7)
N4 0.0254(9) 0.0309(9) 0.0267(9) 0.0090(8) 0.0022(7) 0.0023(7)
N1 0.0292(9) 0.0269(9) 0.0270(9) 0.0097(7) -0.0008(7) -0.0024(7)
N2 0.0244(9) 0.0256(9) 0.0258(9) 0.0080(7) -0.0011(7) -0.0019(7)
C37 0.0235(10) 0.0307(11) 0.0323(11) 0.0100(9) -0.0033(8) -0.0023(9)
C38 0.0256(11) 0.0277(11) 0.0311(11) 0.0069(9) -0.0020(8) -0.0027(8)
C39 0.0242(10) 0.0270(10) 0.0262(10) 0.0111(9) 0.0020(8) -0.0032(8)
C40 0.0215(10) 0.0334(11) 0.0314(11) 0.0099(9) -0.0024(8) -0.0019(9)
C41 0.0259(11) 0.0301(11) 0.0310(11) 0.0064(9) -0.0023(9) -0.0031(9)
C42 0.0271(11) 0.0413(13) 0.0325(12) 0.0086(10) -0.0051(9) 0.0053(10)
C43 0.0298(12) 0.0376(13) 0.0319(12) 0.0039(10) -0.0062(9) 0.0035(10)
C44 0.0237(10) 0.0286(11) 0.0266(10) 0.0124(9) 0.0027(8) -0.0018(8)
C45 0.0222(11) 0.0388(13) 0.0458(14) 0.0022(11) -0.0028(10) 0.0001(10)
C46 0.0245(11) 0.0380(13) 0.0421(13) -0.0023(11) -0.0015(10) -0.0013(10)
C1 0.0247(10) 0.0215(10) 0.0269(10) 0.0047(8) -0.0024(8) 0.0024(8)
C2 0.0269(11) 0.0264(11) 0.0283(11) 0.0074(9) 0.0018(8) 0.0039(8)
C3 0.0309(11) 0.0371(12) 0.0238(10) 0.0095(9) -0.0011(8) 0.0044(9)
C4 0.0265(11) 0.0341(12) 0.0305(11) 0.0053(9) -0.0027(9) 0.0017(9)
C5 0.0267(11) 0.0326(11) 0.0294(11) 0.0064(9) -0.0001(9) -0.0035(9)
C6 0.0283(11) 0.0236(10) 0.0277(11) 0.0069(8) -0.0005(8) 0.0013(8)
C7 0.0332(12) 0.0360(12) 0.0307(11) 0.0119(10) 0.0027(9) -0.0022(10)
C8 0.0306(12) 0.0484(15) 0.0406(13) 0.0116(11) 0.0075(10) -0.0007(10)
C9 0.0501(15) 0.0356(13) 0.0422(14) 0.0178(11) 0.0020(11) -0.0043(11)
C10 0.0529(16) 0.0543(16) 0.0342(13) 0.0188(12) 0.0030(11) -0.0077(13)
C11 0.0308(12) 0.0469(14) 0.0311(12) 0.0041(10) -0.0058(9) -0.0013(10)
C12 0.0581(18) 0.0479(16) 0.0468(16) 0.0053(13) -0.0116(13) -0.0111(13)
C13 0.0589(18) 0.074(2) 0.0375(15) 0.0126(14) -0.0173(13) -0.0135(15)
C14 0.0366(15) 0.075(2) 0.0589(19) -0.0035(16) -0.0134(13) 0.0033(14)
C15 0.0388(13) 0.0320(12) 0.0313(12) 0.0133(10) -0.0053(9) -0.0064(10)
C16 0.0529(16) 0.0402(14) 0.0526(16) 0.0265(12) -0.0106(12) -0.0013(12)
C17 0.0577(16) 0.0443(14) 0.0276(12) 0.0112(11) 0.0029(11) -0.0087(12)
C18 0.0543(16) 0.0494(15) 0.0420(14) 0.0214(12) -0.0032(12) -0.0179(13)
C19 0.0213(10) 0.0252(10) 0.0219(10) 0.0052(8) -0.0019(8) 0.0012(8)
C20 0.0283(11) 0.0253(10) 0.0229(10) 0.0062(8) -0.0012(8) -0.0009(8)
C21 0.0277(11) 0.0262(10) 0.0273(11) 0.0067(9) -0.0024(8) -0.0049(8)
C22 0.0263(11) 0.0305(11) 0.0243(10) 0.0061(9) -0.0037(8) 0.0004(9)
C23 0.0322(11) 0.0298(11) 0.0272(11) 0.0122(9) -0.0041(9) -0.0017(9)
C24 0.0262(10) 0.0263(10) 0.0244(10) 0.0074(8) -0.0014(8) -0.0020(8)
C25 0.0404(13) 0.0278(11) 0.0359(12) 0.0149(10) -0.0075(10) -0.0062(10)
C26 0.0557(16) 0.0488(15) 0.0396(14) 0.0252(12) -0.0046(12) -0.0142(12)
C27 0.078(2) 0.0352(14) 0.0576(17) 0.0235(13) -0.0276(15) -0.0204(14)
C28 0.0600(18) 0.0369(14) 0.0664(18) 0.0247(13) -0.0007(14) 0.0115(13)
C29 0.0307(12) 0.0353(12) 0.0354(12) 0.0104(10) -0.0108(9) -0.0002(9)
C30 0.0330(13) 0.0547(16) 0.0603(17) 0.0209(14) -0.0202(12) -0.0104(12)
C31 0.0398(14) 0.0463(15) 0.0573(17) 0.0148(13) -0.0138(12) 0.0065(12)
C32 0.0505(16) 0.0548(16) 0.0321(13) 0.0105(12) -0.0138(11) 0.0019(13)
C33 0.0317(12) 0.0338(12) 0.0317(11) 0.0150(10) -0.0047(9) -0.0091(9)
C34 0.0313(12) 0.0469(14) 0.0348(12) 0.0118(11) 0.0027(10) -0.0104(10)
C35 0.0348(12) 0.0296(11) 0.0410(13) 0.0120(10) -0.0062(10) -0.0084(9)
C36 0.0534(16) 0.0528(16) 0.0457(15) 0.0295(13) -0.0119(12) -0.0212(13)
S1 0.0239(3) 0.0399(3) 0.0305(3) 0.0146(2) -0.0040(2) -0.0059(2)
F1 0.0992(18) 0.0473(12) 0.156(2) -0.0114(13) 0.0325(17) -0.0078(11)
F2 0.0486(12) 0.0843(16) 0.198(3) 0.0529(18) 0.0162(15) 0.0256(11)
F3 0.154(3) 0.110(2) 0.112(2) 0.0143(16) 0.098(2) 0.0076(18)
O1 0.0344(9) 0.0462(10) 0.0535(11) 0.0146(9) -0.0099(8) -0.0127(8)
O2 0.0413(10) 0.0577(11) 0.0499(11) 0.0310(9) -0.0195(8) -0.0165(8)
O3 0.0407(10) 0.0748(13) 0.0411(10) 0.0344(10) -0.0042(8) -0.0069(9)
C47 0.0523(19) 0.0500(18) 0.089(3) 0.0117(17) 0.0241(18) 0.0014(14)
S2 0.0290(3) 0.0345(3) 0.0384(3) 0.0120(2) -0.0036(2) -0.0008(2)
F4 0.141(2) 0.0841(16) 0.0774(16) -0.0082(12) 0.0553(16) -0.0119(15)
F5 0.0660(12) 0.0352(9) 0.1162(17) 0.0105(10) 0.0033(11) 0.0000(8)
F6 0.0364(11) 0.0656(13) 0.228(3) 0.0122(17) -0.0091(14) 0.0177(9)
O4 0.0777(15) 0.0719(14) 0.0475(12) 0.0276(11) -0.0114(10) -0.0103(12)
O5 0.0371(10) 0.0418(10) 0.0624(12) 0.0147(9) -0.0023(8) -0.0080(8)
O6 0.0294(9) 0.0505(11) 0.0652(12) 0.0275(9) -0.0065(8) -0.0012(8)
C48 0.0403(16) 0.0428(16) 0.083(2) 0.0047(15) 0.0043(15) 0.0002(12)
Cl1S 0.0748(6) 0.1018(7) 0.0558(5) 0.0427(5) -0.0012(4) -0.0184(5)
Cl2S 0.2114(18) 0.0879(8) 0.1053(10) 0.0246(7) 0.0493(11) 0.0502(10)

loop_
_atom_type_symbol
_atom_type_description
_atom_type_scat_dispersion_real
_atom_type_scat_dispersion_imag
_atom_type_scat_source
C C 0.0033 0.0016 'International Tables Vol C Tables 4.2.6.8 and 6.1.1.4'
H H 0.0000 0.0000 'International Tables Vol C Tables 4.2.6.8 and 6.1.1.4'
N N 0.0061 0.0033 'International Tables Vol C Tables 4.2.6.8 and 6.1.1.4'
O O 0.0106 0.0060 'International Tables Vol C Tables 4.2.6.8 and 6.1.1.4'
F F 0.0171 0.0103 'International Tables Vol C Tables 4.2.6.8 and 6.1.1.4'
P P 0.1023 0.0942 'International Tables Vol C Tables 4.2.6.8 and 6.1.1.4'
S S 0.1246 0.1234 'International Tables Vol C Tables 4.2.6.8 and 6.1.1.4'
Cl Cl 0.1484 0.1585 'International Tables Vol C Tables 4.2.6.8 and 6.1.1.4'

loop_
_geom_angle_atom_site_label_1
_geom_angle_atom_site_label_2
_geom_angle_atom_site_label_3
_geom_angle
N1 P1 N3 106.95(9)
N1 P1 O6 124.20(8)
N3 P1 O6 78.09(7)
N2 P2 N4 105.60(9)
C41 N3 C37 119.71(18)
C41 N3 P1 123.10(15)
C37 N3 P1 117.12(14)
C42 N4 C46 119.23(19)
C42 N4 P2 122.21(15)
C46 N4 P2 118.50(15)
C1 N1 P1 165.56(16)
C19 N2 P2 164.41(16)
N3 C37 C38 121.5(2)
C37 C38 C39 120.0(2)
C40 C39 C38 117.25(19)
C40 C39 C44 122.32(19)
C38 C39 C44 120.39(19)
C41 C40 C39 119.9(2)
N3 C41 C40 121.6(2)
N4 C42 C43 122.0(2)
C42 C43 C44 119.6(2)
C45 C44 C43 117.2(2)
C45 C44 C39 121.01(19)
C43 C44 C39 121.81(19)
C46 C45 C44 120.2(2)
N4 C46 C45 121.8(2)
N1 C1 C2 119.27(19)
N1 C1 C6 118.66(18)
C2 C1 C6 121.99(19)
C3 C2 C1 116.8(2)
C3 C2 C7 119.30(19)
C1 C2 C7 123.85(19)
C4 C3 C2 123.5(2)
C3 C4 C5 117.5(2)
C3 C4 C11 122.8(2)
C5 C4 C11 119.7(2)
C4 C5 C6 123.5(2)
C5 C6 C1 116.62(19)
C5 C6 C15 119.22(19)
C1 C6 C15 124.10(19)
C10 C7 C8 106.5(2)
C10 C7 C9 106.0(2)
C8 C7 C9 110.9(2)
C10 C7 C2 111.32(19)
C8 C7 C2 110.29(19)
C9 C7 C2 111.55(19)
C14 C11 C13 111.2(2)
C14 C11 C4 109.2(2)
C13 C11 C4 112.5(2)
C14 C11 C12 108.1(2)
C13 C11 C12 106.3(2)
C4 C11 C12 109.4(2)
C18 C15 C17 105.6(2)
C18 C15 C16 106.8(2)
C17 C15 C16 110.3(2)
C18 C15 C6 111.60(19)
C17 C15 C6 112.92(19)
C16 C15 C6 109.46(19)
N2 C19 C20 117.82(18)
N2 C19 C24 120.60(18)
C20 C19 C24 121.56(18)
C21 C20 C19 117.07(19)
C21 C20 C25 119.32(19)
C19 C20 C25 123.61(18)
C22 C21 C20 123.0(2)
C21 C22 C23 117.30(19)
C21 C22 C29 122.4(2)
C23 C22 C29 120.18(19)
C22 C23 C24 123.9(2)
C23 C24 C19 116.34(19)
C23 C24 C33 119.92(19)
C19 C24 C33 123.70(18)
C27 C25 C26 106.0(2)
C27 C25 C28 105.9(2)
C26 C25 C28 111.6(2)
C27 C25 C20 111.89(19)
C26 C25 C20 111.10(19)
C28 C25 C20 110.2(2)
C31 C29 C30 107.9(2)
C31 C29 C22 110.07(19)
C30 C29 C22 112.3(2)
C31 C29 C32 109.6(2)
C30 C29 C32 108.6(2)
C22 C29 C32 108.28(19)
C34 C33 C35 110.48(19)
C34 C33 C36 106.6(2)
C35 C33 C36 106.3(2)
C34 C33 C24 110.48(18)
C35 C33 C24 111.59(18)
C36 C33 C24 111.21(18)
O1 S1 O3 116.06(12)
O1 S1 O2 114.81(11)
O3 S1 O2 113.17(11)
O1 S1 C47 103.22(13)
O3 S1 C47 103.04(15)
O2 S1 C47 104.43(16)
F3 C47 F1 109.0(3)
F3 C47 F2 106.3(3)
F1 C47 F2 107.5(3)
F3 C47 S1 112.1(3)
F1 C47 S1 111.4(2)
F2 C47 S1 110.3(3)
O4 S2 O5 115.82(13)
O4 S2 O6 113.01(13)
O5 S2 O6 115.06(11)
O4 S2 C48 104.35(16)
O5 S2 C48 103.46(13)
O6 S2 C48 103.05(14)
S2 O6 P1 113.09(10)
F6 C48 F5 108.6(3)
F6 C48 F4 108.0(3)
F5 C48 F4 107.0(3)
F6 C48 S2 110.3(2)
F5 C48 S2 112.3(2)
F4 C48 S2 110.5(2)
Cl2S C49S Cl1S 112.2(2)

loop_
_geom_bond_atom_site_label_1
_geom_bond_atom_site_label_2
_geom_bond_distance
P1 N1 1.4881(18)
P1 N3 1.9836(18)
P1 O6 2.7759(19)
P2 N2 1.4888(18)
P2 N4 2.0249(18)
N3 C41 1.341(3)
N3 C37 1.343(3)
N4 C42 1.333(3)
N4 C46 1.336(3)
N1 C1 1.404(3)
N2 C19 1.409(3)
C37 C38 1.369(3)
C38 C39 1.401(3)
C39 C40 1.396(3)
C39 C44 1.490(3)
C40 C41 1.372(3)
C42 C43 1.378(3)
C43 C44 1.395(3)
C44 C45 1.389(3)
C45 C46 1.372(3)
C1 C2 1.415(3)
C1 C6 1.419(3)
C2 C3 1.397(3)
C2 C7 1.546(3)
C3 C4 1.381(3)
C4 C5 1.390(3)
C4 C11 1.540(3)
C5 C6 1.393(3)
C6 C15 1.547(3)
C7 C10 1.537(3)
C7 C8 1.539(3)
C7 C9 1.541(3)
C11 C14 1.513(4)
C11 C13 1.522(4)
C11 C12 1.556(4)
C15 C18 1.535(3)
C15 C17 1.537(3)
C15 C16 1.541(3)
C19 C20 1.415(3)
C19 C24 1.418(3)
C20 C21 1.395(3)
C20 C25 1.547(3)
C21 C22 1.385(3)
C22 C23 1.387(3)
C22 C29 1.534(3)
C23 C24 1.393(3)
C24 C33 1.546(3)
C25 C27 1.535(3)
C25 C26 1.536(3)
C25 C28 1.540(4)
C29 C31 1.528(3)
C29 C30 1.531(4)
C29 C32 1.537(4)
C33 C34 1.538(3)
C33 C35 1.540(3)
C33 C36 1.543(3)
S1 O1 1.4308(18)
S1 O3 1.4362(18)
S1 O2 1.4400(17)
S1 C47 1.807(3)
F1 C47 1.325(4)
F2 C47 1.327(5)
F3 C47 1.302(4)
S2 O4 1.430(2)
S2 O5 1.4345(19)
S2 O6 1.4384(18)
S2 C48 1.811(3)
F4 C48 1.326(4)
F5 C48 1.323(4)
F6 C48 1.318(4)
Cl1S C49S 1.776(3)
Cl2S C49S 1.713(4)

loop_
_geom_torsion_atom_site_label_1
_geom_torsion_atom_site_label_2
_geom_torsion_atom_site_label_3
_geom_torsion_atom_site_label_4
_geom_torsion
N1 P1 N3 C41 -0.7(2)
O6 P1 N3 C41 -123.09(18)
N1 P1 N3 C37 -177.60(16)
O6 P1 N3 C37 59.97(16)
N2 P2 N4 C42 -156.01(18)
N2 P2 N4 C46 21.3(2)
N3 P1 N1 C1 -3.4(7)
O6 P1 N1 C1 83.5(7)
N4 P2 N2 C19 -12.7(6)
C41 N3 C37 C38 -1.5(3)
P1 N3 C37 C38 175.56(17)
N3 C37 C38 C39 0.5(3)
C37 C38 C39 C40 0.7(3)
C37 C38 C39 C44 -177.14(19)
C38 C39 C40 C41 -1.0(3)
C44 C39 C40 C41 176.8(2)
C37 N3 C41 C40 1.2(3)
P1 N3 C41 C40 -175.69(16)
C39 C40 C41 N3 0.1(3)
C46 N4 C42 C43 -2.1(4)
P2 N4 C42 C43 175.22(18)
N4 C42 C43 C44 0.8(4)
C42 C43 C44 C45 1.7(3)
C42 C43 C44 C39 -176.3(2)
C40 C39 C44 C45 178.1(2)
C38 C39 C44 C45 -4.1(3)
C40 C39 C44 C43 -4.0(3)
C38 C39 C44 C43 173.8(2)
C43 C44 C45 C46 -2.8(4)
C39 C44 C45 C46 175.1(2)
C42 N4 C46 C45 0.8(4)
P2 N4 C46 C45 -176.6(2)
C44 C45 C46 N4 1.7(4)
P1 N1 C1 C2 -88.0(7)
P1 N1 C1 C6 95.0(7)
N1 C1 C2 C3 -179.31(18)
C6 C1 C2 C3 -2.4(3)
N1 C1 C2 C7 -1.5(3)
C6 C1 C2 C7 175.39(19)
C1 C2 C3 C4 1.0(3)
C7 C2 C3 C4 -176.9(2)
C2 C3 C4 C5 -0.1(3)
C2 C3 C4 C11 179.9(2)
C3 C4 C5 C6 0.6(3)
C11 C4 C5 C6 -179.4(2)
C4 C5 C6 C1 -1.9(3)
C4 C5 C6 C15 175.3(2)
N1 C1 C6 C5 179.74(18)
C2 C1 C6 C5 2.8(3)
N1 C1 C6 C15 2.7(3)
C2 C1 C6 C15 -174.24(19)
C3 C2 C7 C10 1.5(3)
C1 C2 C7 C10 -176.2(2)
C3 C2 C7 C8 119.5(2)
C1 C2 C7 C8 -58.2(3)
C3 C2 C7 C9 -116.7(2)
C1 C2 C7 C9 65.6(3)
C3 C4 C11 C14 113.9(3)
C5 C4 C11 C14 -66.1(3)
C3 C4 C11 C13 -10.0(3)
C5 C4 C11 C13 170.0(2)
C3 C4 C11 C12 -127.9(2)
C5 C4 C11 C12 52.1(3)
C5 C6 C15 C18 2.4(3)
C1 C6 C15 C18 179.4(2)
C5 C6 C15 C17 121.1(2)
C1 C6 C15 C17 -61.9(3)
C5 C6 C15 C16 -115.6(2)
C1 C6 C15 C16 61.4(3)
P2 N2 C19 C20 -94.5(6)
P2 N2 C19 C24 87.1(6)
N2 C19 C20 C21 171.52(18)
C24 C19 C20 C21 -10.0(3)
N2 C19 C20 C25 -9.3(3)
C24 C19 C20 C25 169.2(2)
C19 C20 C21 C22 3.5(3)
C25 C20 C21 C22 -175.7(2)
C20 C21 C22 C23 3.8(3)
C20 C21 C22 C29 -179.2(2)
C21 C22 C23 C24 -5.3(3)
C29 C22 C23 C24 177.7(2)
C22 C23 C24 C19 -0.8(3)
C22 C23 C24 C33 176.9(2)
N2 C19 C24 C23 -172.90(18)
C20 C19 C24 C23 8.7(3)
N2 C19 C24 C33 9.5(3)
C20 C19 C24 C33 -168.94(19)
C21 C20 C25 C27 9.1(3)
C19 C20 C25 C27 -170.1(2)
C21 C20 C25 C26 -109.1(2)
C19 C20 C25 C26 71.7(3)
C21 C20 C25 C28 126.6(2)
C19 C20 C25 C28 -52.6(3)
C21 C22 C29 C31 132.4(2)
C23 C22 C29 C31 -50.8(3)
C21 C22 C29 C30 12.1(3)
C23 C22 C29 C30 -171.0(2)
C21 C22 C29 C32 -107.8(2)
C23 C22 C29 C32 69.1(3)
C23 C24 C33 C34 -124.5(2)
C19 C24 C33 C34 53.0(3)
C23 C24 C33 C35 112.2(2)
C19 C24 C33 C35 -70.3(3)
C23 C24 C33 C36 -6.4(3)
C19 C24 C33 C36 171.2(2)
O1 S1 C47 F3 53.6(3)
O3 S1 C47 F3 174.8(3)
O2 S1 C47 F3 -66.8(3)
O1 S1 C47 F1 176.1(3)
O3 S1 C47 F1 -62.7(3)
O2 S1 C47 F1 55.7(3)
O1 S1 C47 F2 -64.6(3)
O3 S1 C47 F2 56.5(3)
O2 S1 C47 F2 175.0(2)
O4 S2 O6 P1 36.47(16)
O5 S2 O6 P1 172.60(10)
C48 S2 O6 P1 -75.54(15)
N1 P1 O6 S2 136.40(13)
N3 P1 O6 S2 -121.08(13)
O4 S2 C48 F6 65.6(3)
O5 S2 C48 F6 -56.0(3)
O6 S2 C48 F6 -176.1(3)
O4 S2 C48 F5 -55.7(3)
O5 S2 C48 F5 -177.3(2)
O6 S2 C48 F5 62.5(3)
O4 S2 C48 F4 -175.1(2)
O5 S2 C48 F4 63.3(2)
O6 S2 C48 F4 -56.8(2)
